data_4118083
loop_
_publ_author_name
'Vilmal\'i L\'opez-Mej\'ias'
'Jeff W. Kampf'
'Adam J. Matzger'

_publ_section_title
;
 Nonamorphism in Flufenamic Acid and a New Record for a Polymorphic
 Compound with Solved Structures
;
_journal_name_full 'Journal of the American Chemical Society'
_journal_page_first 9872
_journal_page_last 9875
_journal_paper_doi 10.1021/ja302601f
_journal_volume 134
_journal_year 2012
_chemical_formula_moiety 'C14 H10 F3 N O2'
_chemical_formula_sum 'C14 H10 F3 N O2'
_chemical_formula_weight 281.23
_chemical_melting_point 402.8
_chemical_name_common 'flufenamic acid'
_chemical_name_systematic
;
 2-[[3-(trifluoromethyl)phenyl]amino]benzoic acid
;
_space_group_IT_number 14
_symmetry_cell_setting monoclinic
_symmetry_Int_Tables_number 14
_symmetry_space_group_name_Hall '-P 2ybc'
_symmetry_space_group_name_H-M 'P 1 21/c 1'
_atom_sites_solution_hydrogens geom
_atom_sites_solution_primary direct
_atom_sites_solution_secondary difmap
_audit_creation_method SHELXL-97
_cell_angle_alpha 90.00
_cell_angle_beta 111.318(8)
_cell_angle_gamma 90.00
_cell_formula_units_Z 4
_cell_length_a 10.8813(8)
_cell_length_b 10.2374(7)
_cell_length_c 11.7487(10)
_cell_measurement_reflns_used 4897
_cell_measurement_temperature 95(2)
_cell_measurement_theta_max 66.60
_cell_measurement_theta_min 7.70
_cell_volume 1219.21(17)
_computing_cell_refinement 'CrystalClear-SM Expert 2.0 r4'
_computing_data_collection 'CrystalClear-SM Expert 2.0 r4 (Rigaku, 2009)'
_computing_data_reduction 'CrystalClear-SM Expert 2.0 r4'
_computing_molecular_graphics 'CrystalStructure 4.0 (Rigaku, 2009)'
_computing_publication_material 'CrystalStructure 4.0'
_computing_structure_refinement 'SHELXL-97 (Sheldrick, 1997)'
_computing_structure_solution 'SIR2004 (Burla, et al., 2005)'
_diffrn_ambient_temperature 95(2)
_diffrn_measured_fraction_theta_full 0.987
_diffrn_measured_fraction_theta_max 0.987
_diffrn_measurement_device_type 'Rigaku R-AXIS RAPID imaging plate'
_diffrn_measurement_method \w
_diffrn_radiation_monochromator graphite
_diffrn_radiation_source 'fine-focus sealed tube'
_diffrn_radiation_type CuK\a
_diffrn_radiation_wavelength 1.54187
_diffrn_reflns_av_R_equivalents 0.0566
_diffrn_reflns_av_sigmaI/netI 0.0708
_diffrn_reflns_limit_h_max 12
_diffrn_reflns_limit_h_min -12
_diffrn_reflns_limit_k_max 12
_diffrn_reflns_limit_k_min -12
_diffrn_reflns_limit_l_max 10
_diffrn_reflns_limit_l_min -13
_diffrn_reflns_number 13717
_diffrn_reflns_theta_full 66.59
_diffrn_reflns_theta_max 66.59
_diffrn_reflns_theta_min 7.68
_diffrn_standards_number 0
_exptl_absorpt_coefficient_mu 1.161
_exptl_absorpt_correction_T_max 0.792
_exptl_absorpt_correction_T_min 0.701
_exptl_absorpt_correction_type multi-scan
_exptl_absorpt_process_details
;
    Higashi, T. (1995). Program for Absorption Correction.
    Rigaku Corporation, Tokyo, Japan.
;
_exptl_crystal_colour colorless
_exptl_crystal_density_diffrn 1.532
_exptl_crystal_description plates
_exptl_crystal_F_000 576
_exptl_crystal_size_max 0.07
_exptl_crystal_size_mid 0.05
_exptl_crystal_size_min 0.01
_refine_diff_density_max 0.323
_refine_diff_density_min -0.431
_refine_diff_density_rms 0.092
_refine_ls_extinction_method none
_refine_ls_goodness_of_fit_ref 1.043
_refine_ls_hydrogen_treatment riding
_refine_ls_matrix_type full
_refine_ls_number_parameters 185
_refine_ls_number_reflns 2130
_refine_ls_number_restraints 0
_refine_ls_restrained_S_all 1.043
_refine_ls_R_factor_all 0.1065
_refine_ls_R_factor_gt 0.0736
_refine_ls_shift/su_max 0.000
_refine_ls_shift/su_mean 0.000
_refine_ls_structure_factor_coef Fsqd
_refine_ls_weighting_details 'calc w=1/[\s^2^(Fo^2^)+(0.0596P)^2^+3.9989P] where P=(Fo^2^+2Fc^2^)/3'
_refine_ls_weighting_scheme calc
_refine_ls_wR_factor_gt 0.1494
_refine_ls_wR_factor_ref 0.1847
_reflns_number_gt 1567
_reflns_number_total 2130
_reflns_threshold_expression >2sigma(I)
_cod_data_source_file ja302601f_si_001_6.cif
_cod_data_source_block ffa2_FORM_2
_cod_original_cell_volume 1219.21(16)
_cod_database_code 4118083

loop_
_symmetry_equiv_pos_as_xyz
'x, y, z'
'-x, y+1/2, -z+1/2'
'-x, -y, -z'
'x, -y-1/2, z-1/2'

loop_
_atom_site_label
_atom_site_type_symbol
_atom_site_fract_x
_atom_site_fract_y
_atom_site_fract_z
_atom_site_U_iso_or_equiv
_atom_site_adp_type
_atom_site_occupancy
_atom_site_symmetry_multiplicity
_atom_site_calc_flag
_atom_site_refinement_flags
F1 F 0.3257(2) 0.2544(2) 0.3397(2) 0.0313(7) Uani 1 1 d .
F2 F 0.4589(2) 0.4171(2) 0.3849(2) 0.0332(7) Uani 1 1 d .
F3 F 0.4517(3) 0.2878(3) 0.2378(2) 0.0345(7) Uani 1 1 d .
O1 O 1.0289(3) 0.3542(3) 1.0982(3) 0.0292(8) Uani 1 1 d .
H20 H 1.047(4) 0.447(5) 1.094(4) 0.037(14) Uiso 1 1 d .
O2 O 0.9212(3) 0.3939(3) 0.8996(3) 0.0285(8) Uani 1 1 d .
N16 N 0.7702(3) 0.2078(3) 0.7623(3) 0.0261(9) Uani 1 1 d .
H16 H 0.7917 0.2911 0.7706 0.031 Uiso 1 1 calc R
C2 C 0.7050(4) 0.1624(4) 0.6421(4) 0.0220(10) Uani 1 1 d .
C3 C 0.6120(4) 0.2438(4) 0.5606(4) 0.0220(10) Uani 1 1 d .
H3 H 0.5893 0.3245 0.5877 0.026 Uiso 1 1 calc R
C4 C 0.8910(4) 0.1881(4) 0.9813(4) 0.0208(9) Uani 1 1 d .
C5 C 0.8040(4) 0.1353(4) 0.8684(4) 0.0195(9) Uani 1 1 d .
C6 C 0.7822(4) -0.0587(4) 0.9770(4) 0.0269(11) Uani 1 1 d .
H6 H 0.7444 -0.1426 0.9755 0.032 Uiso 1 1 calc R
C7 C 0.4490(4) 0.2909(4) 0.3517(4) 0.0236(10) Uani 1 1 d .
C8 C 0.6741(4) 0.0066(4) 0.4801(4) 0.0221(10) Uani 1 1 d .
H8 H 0.6941 -0.0754 0.4532 0.027 Uiso 1 1 calc R
C9 C 0.5830(4) 0.0880(4) 0.3985(4) 0.0230(10) Uani 1 1 d .
H9 H 0.5419 0.0631 0.3154 0.028 Uiso 1 1 calc R
C10 C 0.5520(4) 0.2060(4) 0.4385(4) 0.0219(10) Uani 1 1 d .
C11 C 0.8681(4) -0.0078(4) 1.0872(4) 0.0297(11) Uani 1 1 d .
H11 H 0.8902 -0.0569 1.1606 0.036 Uiso 1 1 calc R
C12 C 0.9472(4) 0.3193(4) 0.9891(4) 0.0236(10) Uani 1 1 d .
C13 C 0.7365(4) 0.0438(4) 0.6007(4) 0.0221(10) Uani 1 1 d .
H13 H 0.8011 -0.0116 0.6556 0.027 Uiso 1 1 calc R
C14 C 0.7514(4) 0.0117(4) 0.8700(4) 0.0256(10) Uani 1 1 d .
H14 H 0.6931 -0.0251 0.7958 0.031 Uiso 1 1 calc R
C17 C 0.9201(4) 0.1142(4) 1.0880(4) 0.0259(10) Uani 1 1 d .
H17 H 0.9777 0.1497 1.1632 0.031 Uiso 1 1 calc R

loop_
_atom_site_aniso_label
_atom_site_aniso_U_11
_atom_site_aniso_U_22
_atom_site_aniso_U_33
_atom_site_aniso_U_23
_atom_site_aniso_U_13
_atom_site_aniso_U_12
F1 0.0227(13) 0.0294(14) 0.0376(16) 0.0023(12) 0.0060(11) -0.0001(11)
F2 0.0386(15) 0.0153(12) 0.0392(17) -0.0004(11) 0.0064(13) -0.0007(11)
F3 0.0429(16) 0.0442(17) 0.0194(14) 0.0084(12) 0.0150(12) 0.0149(13)
O1 0.0289(17) 0.0266(18) 0.0229(18) -0.0085(14) -0.0017(14) -0.0063(14)
O2 0.0335(18) 0.0266(18) 0.0248(18) -0.0063(14) 0.0098(14) -0.0076(14)
N16 0.030(2) 0.0176(18) 0.026(2) -0.0043(16) 0.0050(17) -0.0061(16)
C2 0.027(2) 0.021(2) 0.019(2) -0.0021(18) 0.0091(19) -0.0086(18)
C3 0.024(2) 0.014(2) 0.026(3) 0.0009(17) 0.0072(19) -0.0026(17)
C4 0.019(2) 0.021(2) 0.022(2) -0.0011(18) 0.0079(18) 0.0007(17)
C5 0.018(2) 0.020(2) 0.020(2) 0.0030(18) 0.0068(18) 0.0026(17)
C6 0.025(2) 0.021(2) 0.034(3) -0.002(2) 0.009(2) -0.0028(18)
C7 0.024(2) 0.024(2) 0.022(3) -0.0007(19) 0.0077(19) -0.0003(18)
C8 0.027(2) 0.019(2) 0.020(2) -0.0038(18) 0.0091(19) -0.0042(18)
C9 0.025(2) 0.018(2) 0.024(3) 0.0020(18) 0.0063(19) -0.0035(18)
C10 0.018(2) 0.019(2) 0.027(3) 0.0009(18) 0.0064(18) -0.0031(17)
C11 0.028(2) 0.029(2) 0.035(3) 0.004(2) 0.015(2) 0.003(2)
C12 0.019(2) 0.024(2) 0.027(3) -0.003(2) 0.0078(19) 0.0026(18)
C13 0.021(2) 0.019(2) 0.024(3) 0.0039(18) 0.0052(19) -0.0013(17)
C14 0.023(2) 0.022(2) 0.029(3) -0.001(2) 0.007(2) -0.0014(18)
C17 0.021(2) 0.032(3) 0.021(3) -0.001(2) 0.0047(19) 0.0043(19)

loop_
_atom_type_symbol
_atom_type_description
_atom_type_scat_dispersion_real
_atom_type_scat_dispersion_imag
_atom_type_scat_source
C C 0.0181 0.0091 'International Tables Vol C Tables 4.2.6.8 and 6.1.1.4'
H H 0.0000 0.0000 'International Tables Vol C Tables 4.2.6.8 and 6.1.1.4'
F F 0.0727 0.0534 'International Tables Vol C Tables 4.2.6.8 and 6.1.1.4'
N N 0.0311 0.0180 'International Tables Vol C Tables 4.2.6.8 and 6.1.1.4'
O O 0.0492 0.0322 'International Tables Vol C Tables 4.2.6.8 and 6.1.1.4'

loop_
_geom_angle_atom_site_label_1
_geom_angle_atom_site_label_2
_geom_angle_atom_site_label_3
_geom_angle
C12 O1 H20 107(3)
C5 N16 C2 126.8(3)
C5 N16 H16 116.6
C2 N16 H16 116.6
C3 C2 C13 119.4(4)
C3 C2 N16 117.9(4)
C13 C2 N16 122.6(4)
C2 C3 C10 119.5(4)
C2 C3 H3 120.2
C10 C3 H3 120.2
C17 C4 C5 119.1(4)
C17 C4 C12 119.1(4)
C5 C4 C12 121.7(4)
N16 C5 C14 121.7(4)
N16 C5 C4 120.3(4)
C14 C5 C4 117.9(4)
C14 C6 C11 120.7(4)
C14 C6 H6 119.7
C11 C6 H6 119.7
F2 C7 F1 105.6(3)
F2 C7 F3 106.4(3)
F1 C7 F3 105.6(3)
F2 C7 C10 113.7(3)
F1 C7 C10 112.5(4)
F3 C7 C10 112.5(4)
C9 C8 C13 120.4(4)
C9 C8 H8 119.8
C13 C8 H8 119.8
C8 C9 C10 119.7(4)
C8 C9 H9 120.2
C10 C9 H9 120.2
C9 C10 C3 120.7(4)
C9 C10 C7 119.6(4)
C3 C10 C7 119.7(4)
C17 C11 C6 118.8(4)
C17 C11 H11 120.6
C6 C11 H11 120.6
O2 C12 O1 121.5(4)
O2 C12 C4 123.2(4)
O1 C12 C4 115.4(4)
C8 C13 C2 120.3(4)
C8 C13 H13 119.8
C2 C13 H13 119.8
C6 C14 C5 121.5(4)
C6 C14 H14 119.3
C5 C14 H14 119.3
C11 C17 C4 121.9(4)
C11 C17 H17 119.0
C4 C17 H17 119.0

loop_
_geom_bond_atom_site_label_1
_geom_bond_atom_site_label_2
_geom_bond_distance
F1 C7 1.349(5)
F2 C7 1.343(5)
F3 C7 1.349(5)
O1 C12 1.316(5)
O1 H20 0.97(5)
O2 C12 1.246(5)
N16 C5 1.380(5)
N16 C2 1.409(5)
N16 H16 0.8800
C2 C3 1.390(6)
C2 C13 1.396(6)
C3 C10 1.398(6)
C3 H3 0.9500
C4 C17 1.397(6)
C4 C5 1.427(6)
C4 C12 1.465(6)
C5 C14 1.392(6)
C6 C14 1.380(6)
C6 C11 1.393(6)
C6 H6 0.9500
C7 C10 1.490(6)
C8 C9 1.380(6)
C8 C13 1.384(6)
C8 H8 0.9500
C9 C10 1.381(6)
C9 H9 0.9500
C11 C17 1.371(6)
C11 H11 0.9500
C13 H13 0.9500
C14 H14 0.9500
C17 H17 0.9500

loop_
_geom_torsion_atom_site_label_1
_geom_torsion_atom_site_label_2
_geom_torsion_atom_site_label_3
_geom_torsion_atom_site_label_4
_geom_torsion
C5 N16 C2 C3 141.3(4)
C5 N16 C2 C13 -43.0(6)
C13 C2 C3 C10 -0.3(6)
N16 C2 C3 C10 175.5(4)
C2 N16 C5 C14 -14.1(6)
C2 N16 C5 C4 168.3(4)
C17 C4 C5 N16 177.9(4)
C12 C4 C5 N16 0.1(6)
C17 C4 C5 C14 0.2(6)
C12 C4 C5 C14 -177.7(4)
C13 C8 C9 C10 -1.4(6)
C8 C9 C10 C3 0.0(6)
C8 C9 C10 C7 -177.1(4)
C2 C3 C10 C9 0.8(6)
C2 C3 C10 C7 178.0(4)
F2 C7 C10 C9 -157.9(4)
F1 C7 C10 C9 82.2(5)
F3 C7 C10 C9 -36.9(5)
F2 C7 C10 C3 24.9(6)
F1 C7 C10 C3 -95.0(5)
F3 C7 C10 C3 145.9(4)
C14 C6 C11 C17 1.0(6)
C17 C4 C12 O2 -176.5(4)
C5 C4 C12 O2 1.4(6)
C17 C4 C12 O1 4.0(6)
C5 C4 C12 O1 -178.1(4)
C9 C8 C13 C2 2.0(6)
C3 C2 C13 C8 -1.1(6)
N16 C2 C13 C8 -176.7(4)
C11 C6 C14 C5 -0.4(7)
N16 C5 C14 C6 -177.9(4)
C4 C5 C14 C6 -0.1(6)
C6 C11 C17 C4 -1.0(6)
C5 C4 C17 C11 0.4(6)
C12 C4 C17 C11 178.3(4)

loop_
_cod_related_entry_id
_cod_related_entry_database
_cod_related_entry_code
1 ChemSpider 3254
